data_4121474
loop_
_publ_author_name
'Kang, Taek'
'Kim, Youngchan'
'Lee, Donggun'
'Wang, Zhen'
'Chang, Sukbok'

_publ_section_title
;
 Iridium-Catalyzed Intermolecular Amidation of sp(3) C-H Bonds: Late-Stage
 Functionalization of an Unactivated Methyl Group.
;
_journal_issue 11
_journal_name_full 'Journal of the American Chemical Society'
_journal_page_first 4141
_journal_page_last 4144
_journal_paper_doi 10.1021/ja501014b
_journal_volume 136
_journal_year 2014
_chemical_absolute_configuration syn
_chemical_formula_moiety C23H30N2O5S1
_chemical_formula_sum 'C23 H30 N2 O5 S'
_chemical_formula_weight 446.55
_chemical_name_systematic
; 
 ? 
;
_space_group_IT_number 4
_symmetry_cell_setting monoclinic
_symmetry_space_group_name_Hall 'P 2yb'
_symmetry_space_group_name_H-M 'P 1 21 1'
_atom_sites_solution_hydrogens geom
_atom_sites_solution_primary direct
_atom_sites_solution_secondary difmap
_audit_creation_method SHELXL-97
_cell_angle_alpha 90.00
_cell_angle_beta 92.762(3)
_cell_angle_gamma 90.00
_cell_formula_units_Z 2
_cell_length_a 9.0914(4)
_cell_length_b 10.2457(5)
_cell_length_c 11.6359(6)
_cell_measurement_reflns_used 10308
_cell_measurement_temperature 293(2)
_cell_measurement_theta_max 27.11
_cell_measurement_theta_min 1.75
_cell_volume 1082.60(9)
_computing_cell_refinement 'Bruker SMART'
_computing_data_collection 'Bruker SMART'
_computing_data_reduction 'Bruker SAINT'
_computing_molecular_graphics 'Bruker SHELXTL'
_computing_publication_material 'Bruker SHELXTL'
_computing_structure_refinement 'SHELXL-97 (Sheldrick, 1997)'
_computing_structure_solution 'SHELXS-97 (Sheldrick, 1990)'
_diffrn_ambient_temperature 293(2)
_diffrn_measured_fraction_theta_full 0.996
_diffrn_measured_fraction_theta_max 0.996
_diffrn_measurement_device_type 'CCD area detector'
_diffrn_measurement_method 'phi and omega scans'
_diffrn_radiation_monochromator graphite
_diffrn_radiation_source 'fine-focus sealed tube'
_diffrn_radiation_type MoK\a
_diffrn_radiation_wavelength 0.71073
_diffrn_reflns_av_R_equivalents 0.0464
_diffrn_reflns_av_sigmaI/netI 0.0710
_diffrn_reflns_limit_h_max 11
_diffrn_reflns_limit_h_min -11
_diffrn_reflns_limit_k_max 13
_diffrn_reflns_limit_k_min -13
_diffrn_reflns_limit_l_max 14
_diffrn_reflns_limit_l_min -14
_diffrn_reflns_number 10308
_diffrn_reflns_theta_full 27.11
_diffrn_reflns_theta_max 27.11
_diffrn_reflns_theta_min 1.75
_exptl_absorpt_coefficient_mu 0.188
_exptl_absorpt_correction_T_max 0.9870
_exptl_absorpt_correction_T_min 0.9598
_exptl_absorpt_correction_type multi-scan
_exptl_absorpt_process_details SADABS
_exptl_crystal_colour white
_exptl_crystal_density_diffrn 1.370
_exptl_crystal_density_method 'not measured'
_exptl_crystal_description platy
_exptl_crystal_F_000 476
_exptl_crystal_size_max 0.22
_exptl_crystal_size_mid 0.13
_exptl_crystal_size_min 0.07
_refine_diff_density_max 0.333
_refine_diff_density_min -0.323
_refine_diff_density_rms 0.068
_refine_ls_abs_structure_details 'Flack H D (1983), Acta Cryst. A39, 876-881'
_refine_ls_abs_structure_Flack -0.13(10)
_refine_ls_extinction_method none
_refine_ls_goodness_of_fit_ref 0.761
_refine_ls_hydrogen_treatment mixed
_refine_ls_matrix_type full
_refine_ls_number_parameters 280
_refine_ls_number_reflns 4607
_refine_ls_number_restraints 1
_refine_ls_restrained_S_all 0.760
_refine_ls_R_factor_all 0.0644
_refine_ls_R_factor_gt 0.0476
_refine_ls_shift/su_max 0.038
_refine_ls_shift/su_mean 0.008
_refine_ls_structure_factor_coef Fsqd
_refine_ls_weighting_details 'calc w=1/[\s^2^(Fo^2^)+(0.1294P)^2^+0.4012P] where P=(Fo^2^+2Fc^2^)/3'
_refine_ls_weighting_scheme calc
_refine_ls_wR_factor_gt 0.1254
_refine_ls_wR_factor_ref 0.1515
_reflns_number_gt 3669
_reflns_number_total 4607
_reflns_threshold_expression >2sigma(I)
_cod_data_source_file ja501014b_si_004.cif
_cod_data_source_block 0071b-1
_cod_depositor_comments
;
The following automatic conversions were performed:

'_symmetry_cell_setting' value 'Monoclinic' changed to 'monoclinic'
according to
/usr/data/users/saulius/crontab/automatic-downloads/current/ACS/lib/dictionaries/cif_core.dic
dictionary named 'cif_core.dic' version 2.4.2 from 2011-04-26.

Automatic conversion script
Id: cif_fix_values 2281 2013-09-26 08:29:07Z andrius 
;
_cod_original_sg_symbol_H-M P21
_cod_database_code 4121474

loop_
_symmetry_equiv_pos_as_xyz
'x, y, z'
'-x, y+1/2, -z'

loop_
_atom_site_label
_atom_site_type_symbol
_atom_site_fract_x
_atom_site_fract_y
_atom_site_fract_z
_atom_site_U_iso_or_equiv
_atom_site_adp_type
_atom_site_occupancy
_atom_site_symmetry_multiplicity
_atom_site_calc_flag
_atom_site_refinement_flags
N1 N -0.1691(3) -0.3014(3) 0.2271(2) 0.0221(6) Uani 1 1 d .
N2 N -0.2143(3) -0.0327(3) 0.2928(2) 0.0214(6) Uani 1 1 d .
H2B H -0.2541 -0.0993 0.3238 0.026 Uiso 1 1 calc R
O1 O -0.1788(3) -0.4362(2) 0.2536(2) 0.0266(5) Uani 1 1 d .
O2 O -0.2766(3) 0.2028(2) 0.2835(2) 0.0283(5) Uani 1 1 d .
O3 O -0.2797(2) 0.0805(3) 0.46661(19) 0.0297(6) Uani 1 1 d .
O4 O 0.0530(2) 0.1379(2) 0.09296(19) 0.0225(5) Uani 1 1 d .
O5 O 0.0573(3) 0.3556(2) 0.0798(2) 0.0279(5) Uani 1 1 d .
S1 S -0.21366(8) 0.10495(7) 0.35913(7) 0.02251(19) Uani 1 1 d .
C1 C 0.3795(4) 0.3436(3) 0.1344(3) 0.0291(8) Uani 1 1 d .
H1A H 0.4824 0.3241 0.1304 0.044 Uiso 1 1 calc R
H1B H 0.3561 0.3548 0.2134 0.044 Uiso 1 1 calc R
H1C H 0.3572 0.4224 0.0926 0.044 Uiso 1 1 calc R
C2 C 0.2894(3) 0.2323(3) 0.0822(3) 0.0219(7) Uani 1 1 d .
H2A H 0.3159 0.2208 0.0022 0.026 Uiso 1 1 calc R
C3 C 0.1240(3) 0.2550(3) 0.0840(3) 0.0218(7) Uani 1 1 d .
C5 C 0.1621(3) 0.0332(3) 0.0957(3) 0.0202(6) Uani 1 1 d .
H5A H 0.1783 0.0095 0.0157 0.024 Uiso 1 1 calc R
C6 C 0.3021(3) 0.1002(3) 0.1432(2) 0.0205(6) Uani 1 1 d .
H6A H 0.2920 0.1150 0.2257 0.025 Uiso 1 1 calc R
C7 C 0.4339(3) 0.0130(3) 0.1294(3) 0.0234(7) Uani 1 1 d .
H7A H 0.5232 0.0561 0.1581 0.028 Uiso 1 1 calc R
H7B H 0.4439 -0.0085 0.0490 0.028 Uiso 1 1 calc R
C8 C 0.4064(3) -0.1112(3) 0.1995(3) 0.0241(7) Uani 1 1 d .
H8A H 0.4875 -0.1710 0.1896 0.029 Uiso 1 1 calc R
H8B H 0.4074 -0.0878 0.2803 0.029 Uiso 1 1 calc R
C9 C 0.2602(3) -0.1838(3) 0.1679(3) 0.0213(6) Uani 1 1 d .
C10 C 0.2749(4) -0.2552(4) 0.0518(3) 0.0271(7) Uani 1 1 d .
H10A H 0.3583 -0.3127 0.0573 0.041 Uiso 1 1 calc R
H10B H 0.2883 -0.1922 -0.0079 0.041 Uiso 1 1 calc R
H10C H 0.1873 -0.3049 0.0340 0.041 Uiso 1 1 calc R
C11 C 0.2378(4) -0.2824(3) 0.2648(3) 0.0270(7) Uani 1 1 d .
H11A H 0.3181 -0.3449 0.2665 0.032 Uiso 1 1 calc R
H11B H 0.2420 -0.2365 0.3378 0.032 Uiso 1 1 calc R
C12 C 0.0938(3) -0.3556(3) 0.2522(3) 0.0266(7) Uani 1 1 d .
H12A H 0.0994 -0.4193 0.1909 0.032 Uiso 1 1 calc R
H12B H 0.0776 -0.4023 0.3229 0.032 Uiso 1 1 calc R
C13 C -0.0336(3) -0.2658(3) 0.2257(2) 0.0209(6) Uani 1 1 d .
C14 C -0.0084(3) -0.1294(3) 0.1891(2) 0.0184(6) Uani 1 1 d .
C15 C 0.1259(3) -0.0909(3) 0.1582(2) 0.0178(6) Uani 1 1 d .
C16 C -0.3303(4) -0.4715(4) 0.2443(3) 0.0293(7) Uani 1 1 d .
H16A H -0.3404 -0.5625 0.2620 0.044 Uiso 1 1 calc R
H16B H -0.3686 -0.4554 0.1673 0.044 Uiso 1 1 calc R
H16C H -0.3841 -0.4205 0.2973 0.044 Uiso 1 1 calc R
C17 C -0.1486(3) -0.0478(3) 0.1801(3) 0.0197(6) Uani 1 1 d .
H17A H -0.1261 0.0377 0.1498 0.024 Uiso 1 1 calc R
H17B H -0.2194 -0.0893 0.1268 0.024 Uiso 1 1 calc R
C18 C -0.0272(3) 0.1500(3) 0.3893(3) 0.0226(7) Uani 1 1 d .
C19 C 0.0704(4) 0.0598(3) 0.4391(3) 0.0253(7) Uani 1 1 d .
H19A H 0.0397 -0.0252 0.4527 0.030 Uiso 1 1 calc R
C20 C 0.2145(3) 0.0973(4) 0.4685(3) 0.0268(7) Uani 1 1 d .
H20A H 0.2804 0.0366 0.5007 0.032 Uiso 1 1 calc R
C21 C 0.2614(4) 0.2263(4) 0.4501(3) 0.0269(7) Uani 1 1 d .
C22 C 0.1611(4) 0.3141(4) 0.3998(3) 0.0292(8) Uani 1 1 d .
H22A H 0.1910 0.3995 0.3873 0.035 Uiso 1 1 calc R
C23 C 0.0175(4) 0.2782(3) 0.3677(3) 0.0242(7) Uani 1 1 d .
H23A H -0.0474 0.3379 0.3328 0.029 Uiso 1 1 calc R
C24 C 0.4180(4) 0.2664(4) 0.4820(3) 0.0371(9) Uani 1 1 d .
H24A H 0.4309 0.3570 0.4639 0.056 Uiso 1 1 calc R
H24B H 0.4846 0.2147 0.4395 0.056 Uiso 1 1 calc R
H24C H 0.4379 0.2531 0.5629 0.056 Uiso 1 1 calc R

loop_
_atom_site_aniso_label
_atom_site_aniso_U_11
_atom_site_aniso_U_22
_atom_site_aniso_U_33
_atom_site_aniso_U_23
_atom_site_aniso_U_13
_atom_site_aniso_U_12
N1 0.0234(13) 0.0155(13) 0.0274(13) 0.0009(11) 0.0027(11) -0.0004(11)
N2 0.0201(13) 0.0169(13) 0.0277(13) 0.0002(11) 0.0058(10) -0.0018(11)
O1 0.0245(11) 0.0157(11) 0.0395(13) 0.0037(10) 0.0024(10) -0.0033(9)
O2 0.0266(12) 0.0203(12) 0.0374(13) -0.0014(10) -0.0063(10) 0.0048(10)
O3 0.0272(12) 0.0324(14) 0.0304(12) -0.0029(11) 0.0087(9) 0.0020(11)
O4 0.0195(10) 0.0165(12) 0.0313(11) 0.0049(9) 0.0008(9) -0.0014(9)
O5 0.0302(13) 0.0187(12) 0.0345(13) 0.0034(10) -0.0005(10) 0.0029(10)
S1 0.0216(4) 0.0193(4) 0.0266(4) -0.0013(3) 0.0014(3) 0.0036(3)
C1 0.0265(17) 0.0201(17) 0.041(2) 0.0028(15) 0.0031(14) -0.0036(14)
C2 0.0223(15) 0.0212(16) 0.0219(14) -0.0020(13) -0.0006(11) -0.0053(14)
C3 0.0227(15) 0.0221(17) 0.0204(14) -0.0001(13) -0.0012(12) -0.0053(14)
C5 0.0183(14) 0.0186(16) 0.0233(14) 0.0018(12) -0.0022(11) 0.0001(13)
C6 0.0194(13) 0.0199(15) 0.0220(13) 0.0005(14) -0.0009(11) -0.0018(14)
C7 0.0175(14) 0.0255(17) 0.0269(15) -0.0010(14) -0.0013(12) -0.0014(14)
C8 0.0207(15) 0.0216(17) 0.0296(16) -0.0015(14) -0.0020(12) -0.0001(13)
C9 0.0193(15) 0.0150(15) 0.0293(16) -0.0003(13) -0.0021(12) 0.0006(12)
C10 0.0207(16) 0.0230(17) 0.0376(18) -0.0058(15) 0.0021(13) 0.0019(14)
C11 0.0205(15) 0.0226(17) 0.0376(18) 0.0033(15) -0.0022(13) 0.0033(14)
C12 0.0219(16) 0.0177(16) 0.0402(18) 0.0040(14) 0.0013(13) 0.0020(13)
C13 0.0226(15) 0.0198(15) 0.0203(14) -0.0033(13) 0.0016(11) 0.0007(13)
C14 0.0175(14) 0.0177(15) 0.0196(13) 0.0011(12) -0.0028(11) 0.0026(12)
C15 0.0194(14) 0.0144(14) 0.0194(13) -0.0019(12) -0.0012(11) 0.0033(12)
C16 0.0281(17) 0.0230(17) 0.0362(18) 0.0027(15) -0.0038(14) -0.0106(15)
C17 0.0139(13) 0.0215(16) 0.0238(14) 0.0041(13) 0.0026(11) -0.0011(12)
C18 0.0252(16) 0.0218(16) 0.0208(14) -0.0044(13) 0.0013(12) -0.0016(14)
C19 0.0289(16) 0.0231(17) 0.0239(15) 0.0003(14) 0.0001(13) 0.0012(14)
C20 0.0255(16) 0.0299(19) 0.0246(15) -0.0011(15) -0.0028(12) 0.0058(16)
C21 0.0228(16) 0.032(2) 0.0256(16) -0.0057(15) 0.0018(12) 0.0022(15)
C22 0.0302(18) 0.0257(18) 0.0316(17) -0.0037(15) 0.0013(14) -0.0023(15)
C23 0.0255(16) 0.0204(16) 0.0266(15) -0.0030(13) -0.0001(13) 0.0014(14)
C24 0.0232(17) 0.046(2) 0.042(2) -0.0060(19) 0.0011(15) 0.0012(17)

loop_
_atom_type_symbol
_atom_type_description
_atom_type_scat_dispersion_real
_atom_type_scat_dispersion_imag
_atom_type_scat_source
C C 0.0033 0.0016 'International Tables Vol C Tables 4.2.6.8 and 6.1.1.4'
H H 0.0000 0.0000 'International Tables Vol C Tables 4.2.6.8 and 6.1.1.4'
N N 0.0061 0.0033 'International Tables Vol C Tables 4.2.6.8 and 6.1.1.4'
O O 0.0106 0.0060 'International Tables Vol C Tables 4.2.6.8 and 6.1.1.4'
S S 0.1246 0.1234 'International Tables Vol C Tables 4.2.6.8 and 6.1.1.4'

loop_
_geom_angle_atom_site_label_1
_geom_angle_atom_site_label_2
_geom_angle_atom_site_label_3
_geom_angle
C13 N1 O1 110.4(3)
C17 N2 S1 121.8(2)
N1 O1 C16 107.5(2)
C3 O4 C5 108.9(2)
O2 S1 O3 119.05(15)
O2 S1 N2 109.04(14)
O3 S1 N2 105.85(15)
O2 S1 C18 106.75(15)
O3 S1 C18 107.99(14)
N2 S1 C18 107.71(14)
C1 C2 C6 116.9(3)
C1 C2 C3 113.2(3)
C6 C2 C3 100.5(2)
O5 C3 O4 121.3(3)
O5 C3 C2 129.1(3)
O4 C3 C2 109.6(3)
O4 C5 C15 117.7(2)
O4 C5 C6 103.4(2)
C15 C5 C6 113.7(2)
C7 C6 C5 110.3(3)
C7 C6 C2 121.1(3)
C5 C6 C2 100.8(2)
C6 C7 C8 106.5(2)
C9 C8 C7 115.5(3)
C11 C9 C8 106.5(3)
C11 C9 C15 109.1(2)
C8 C9 C15 112.7(3)
C11 C9 C10 110.5(3)
C8 C9 C10 108.9(2)
C15 C9 C10 109.1(2)
C12 C11 C9 113.6(3)
C13 C12 C11 111.9(3)
N1 C13 C12 123.7(3)
N1 C13 C14 115.7(3)
C12 C13 C14 120.6(3)
C15 C14 C13 120.5(3)
C15 C14 C17 125.9(3)
C13 C14 C17 113.4(3)
C14 C15 C5 126.6(3)
C14 C15 C9 121.4(3)
C5 C15 C9 111.3(2)
N2 C17 C14 111.7(2)
C23 C18 C19 120.9(3)
C23 C18 S1 119.4(3)
C19 C18 S1 119.6(3)
C20 C19 C18 119.6(3)
C19 C20 C21 120.7(3)
C22 C21 C20 118.3(3)
C22 C21 C24 121.2(4)
C20 C21 C24 120.5(3)
C23 C22 C21 122.1(3)
C22 C23 C18 118.5(3)

loop_
_geom_bond_atom_site_label_1
_geom_bond_atom_site_label_2
_geom_bond_distance
N1 C13 1.286(4)
N1 O1 1.418(3)
N2 C17 1.475(4)
N2 S1 1.607(3)
O1 C16 1.423(4)
O2 S1 1.435(2)
O3 S1 1.435(2)
O4 C3 1.369(4)
O4 C5 1.460(4)
O5 C3 1.195(4)
S1 C18 1.775(3)
C1 C2 1.514(5)
C2 C6 1.530(4)
C2 C3 1.523(4)
C5 C15 1.509(4)
C5 C6 1.526(4)
C6 C7 1.509(4)
C7 C8 1.538(5)
C8 C9 1.552(4)
C9 C11 1.535(4)
C9 C15 1.548(4)
C9 C10 1.548(4)
C11 C12 1.509(4)
C12 C13 1.499(4)
C13 C14 1.482(4)
C14 C15 1.349(4)
C14 C17 1.524(4)
C18 C23 1.401(5)
C18 C19 1.388(5)
C19 C20 1.392(4)
C20 C21 1.408(5)
C21 C22 1.389(5)
C21 C24 1.510(5)
C22 C23 1.390(5)
